data_2205177
loop_
_publ_author_name
'Liang, Zu-Pei'
'Li, Jian'

_publ_section_title (2<i>Z</i>)-2-(Anthracen-9-ylmethylene)-5,6-dihydroimidazo[2,1-<i>b</i>]thiazol-3(2<i>H</i>)-one
_journal_issue 2
_journal_name_full 'Acta Crystallographica Section E'
_journal_page_first o220
_journal_page_last o221
_journal_paper_doi 10.1107/S1600536804033847
_journal_volume 61
_journal_year 2005
_chemical_formula_moiety 'C20 H14 N2 O S'
_chemical_formula_sum 'C20 H14 N2 O S'
_chemical_formula_weight 330.39
_chemical_melting_point .481E-305
_chemical_name_systematic (2Z)-2-(anthracen-9-ylmethylene)-5,6-dihydroimidazo[2,1-b]thiazol-3(2H)-one
_space_group_IT_number 19
_symmetry_cell_setting orthorhombic
_symmetry_space_group_name_Hall 'P 2ac 2ab'
_symmetry_space_group_name_H-M 'P 21 21 21'
_cell_angle_alpha 90.00
_cell_angle_beta 90.00
_cell_angle_gamma 90.00
_cell_formula_units_Z 4
_cell_length_a 5.127(2)
_cell_length_b 13.750(6)
_cell_length_c 22.503(9)
_cell_measurement_reflns_used 1622
_cell_measurement_temperature 293(2)
_cell_measurement_theta_max 26.10
_cell_measurement_theta_min 2.34
_cell_volume 1586.4(11)
_computing_cell_refinement SMART
_computing_data_collection 'SMART (Bruker, 1997)'
_computing_data_reduction 'SAINT (Bruker, 1997)'
_computing_molecular_graphics 'SHELXTL (Bruker, 1997)'
_computing_publication_material SHELXTL
_computing_structure_refinement 'SHELXL97 (Sheldrick, 1997)'
_computing_structure_solution 'SHELXS97 (Sheldrick, 1997)'
_diffrn_ambient_temperature 293(2)
_diffrn_measured_fraction_theta_full 0.998
_diffrn_measured_fraction_theta_max 0.998
_diffrn_measurement_device_type 'Bruker SMART1000 CCD area detector'
_diffrn_measurement_method '\f and \w scans'
_diffrn_radiation_monochromator graphite
_diffrn_radiation_source 'fine-focus sealed tube'
_diffrn_radiation_type MoK\a
_diffrn_radiation_wavelength 0.71073
_diffrn_reflns_av_R_equivalents 0.0894
_diffrn_reflns_av_sigmaI/netI 0.1299
_diffrn_reflns_limit_h_max 6
_diffrn_reflns_limit_h_min -4
_diffrn_reflns_limit_k_max 15
_diffrn_reflns_limit_k_min -16
_diffrn_reflns_limit_l_max 26
_diffrn_reflns_limit_l_min -26
_diffrn_reflns_number 7748
_diffrn_reflns_theta_full 25.05
_diffrn_reflns_theta_max 25.05
_diffrn_reflns_theta_min 1.74
_diffrn_standards_number 0
_exptl_absorpt_coefficient_mu 0.212
_exptl_absorpt_correction_T_max 0.992
_exptl_absorpt_correction_T_min 0.886
_exptl_absorpt_correction_type multi-scan
_exptl_absorpt_process_details '(SADABS; Bruker, 1997)'
_exptl_crystal_colour colorless
_exptl_crystal_density_diffrn 1.383
_exptl_crystal_density_method 'not measured'
_exptl_crystal_description plate
_exptl_crystal_F_000 688
_exptl_crystal_size_max 0.40
_exptl_crystal_size_mid 0.20
_exptl_crystal_size_min 0.04
_refine_diff_density_max 0.514
_refine_diff_density_min -0.537
_refine_ls_abs_structure_details 'Flack (1983), 883 Friedel pairs'
_refine_ls_abs_structure_Flack -0.2(3)
_refine_ls_extinction_method none
_refine_ls_goodness_of_fit_ref 1.118
_refine_ls_hydrogen_treatment constr
_refine_ls_matrix_type full
_refine_ls_number_parameters 218
_refine_ls_number_reflns 2789
_refine_ls_number_restraints 0
_refine_ls_restrained_S_all 1.118
_refine_ls_R_factor_all 0.1549
_refine_ls_R_factor_gt 0.0743
_refine_ls_shift/su_max 0.000
_refine_ls_shift/su_mean 0.000
_refine_ls_structure_factor_coef Fsqd
_refine_ls_weighting_details 'calc w = 1/[\s^2^(Fo^2^)+(0.0841P)^2^+0.2765P] where P = (Fo^2^+2Fc^2^)/3'
_refine_ls_weighting_scheme calc
_refine_ls_wR_factor_ref 0.1981
_reflns_number_gt 1531
_reflns_number_total 2789
_reflns_threshold_expression I>2\s(I)
_cod_data_source_file wn6312.cif
_cod_data_source_block I
_cod_depositor_comments
;
The following automatic conversions were performed:
'_symmetry_cell_setting' value 'Orthorhombic' changed to 'orthorhombic'
according to '/home/saulius/struct/CIF-dictionaries/cif_core.dic'
dictionary named 'cif_core.dic' version 2.4.1 from 2010-06-29.

Automatic conversion script
Id: cif_fix_enum 1527 2010-12-29 10:47:43Z saulius 

The following automatic conversions were performed:

'_symmetry_cell_setting' value 'Orthorhombic' changed to
'orthorhombic' according to
/home/saulius/struct/CIF-dictionaries/cif_core.dic dictionary named
'cif_core.dic' version 2.4.1 from 2010-06-29.

Automatic conversion script
Id: cif_fix_values 1715 2011-07-08 13:25:40Z adriana 
;
_cod_database_code 2205177
_cod_database_fobs_code 2205177

loop_
_symmetry_equiv_pos_as_xyz
'x, y, z'
'-x+1/2, -y, z+1/2'
'-x, y+1/2, -z+1/2'
'x+1/2, -y+1/2, -z'

loop_
_atom_site_label
_atom_site_fract_x
_atom_site_fract_y
_atom_site_fract_z
_atom_site_U_iso_or_equiv
_atom_site_adp_type
_atom_site_calc_flag
_atom_site_refinement_flags
_atom_site_occupancy
_atom_site_type_symbol
S1 0.1235(4) -0.00074(13) -0.00642(7) 0.0551(6) Uani d . 1 S
O1 0.6529(12) -0.1756(4) 0.0522(2) 0.0684(16) Uani d . 1 O
N1 0.2434(14) -0.0751(4) -0.1159(3) 0.0610(18) Uani d . 1 N
N2 0.4756(12) -0.1259(4) -0.0366(2) 0.0454(15) Uani d . 1 N
C1 0.2790(15) -0.0699(5) -0.0609(3) 0.050(2) Uani d . 1 C
C2 0.434(2) -0.1478(6) -0.1374(3) 0.080(3) Uani d . 1 C
H2A 0.5488 -0.1188 -0.1668 0.096 Uiso calc R 1 H
H2B 0.3445 -0.2023 -0.1555 0.096 Uiso calc R 1 H
C3 0.5924(17) -0.1822(5) -0.0840(3) 0.059(2) Uani d . 1 C
H3A 0.5714 -0.2515 -0.0773 0.071 Uiso calc R 1 H
H3B 0.7762 -0.1673 -0.0885 0.071 Uiso calc R 1 H
C4 0.5033(15) -0.1245(5) 0.0231(3) 0.0443(18) Uani d . 1 C
C5 0.3221(14) -0.0500(4) 0.0492(3) 0.0408(18) Uani d . 1 C
C6 0.3145(14) -0.0286(4) 0.1060(3) 0.0441(18) Uani d . 1 C
H6 0.4280 -0.0620 0.1309 0.053 Uiso calc R 1 H
C7 0.1406(14) 0.0441(4) 0.1335(3) 0.0389(16) Uani d . 1 C
C8 0.1567(13) 0.1432(4) 0.1168(2) 0.0341(15) Uani d . 1 C
C9 0.3461(15) 0.1776(4) 0.0757(3) 0.0420(17) Uani d . 1 C
H9 0.4644 0.1345 0.0587 0.050 Uiso calc R 1 H
C10 0.3540(17) 0.2743(5) 0.0611(3) 0.053(2) Uani d . 1 C
H10 0.4824 0.2964 0.0352 0.064 Uiso calc R 1 H
C11 0.1727(17) 0.3409(5) 0.0843(3) 0.058(2) Uani d . 1 C
H11 0.1762 0.4057 0.0724 0.070 Uiso calc R 1 H
C12 -0.0089(16) 0.3096(5) 0.1244(3) 0.054(2) Uani d . 1 C
H12 -0.1275 0.3538 0.1401 0.065 Uiso calc R 1 H
C13 -0.0200(14) 0.2098(5) 0.1427(3) 0.0417(17) Uani d . 1 C
C14 -0.1988(15) 0.1810(5) 0.1846(3) 0.049(2) Uani d . 1 C
H14 -0.3123 0.2266 0.2009 0.059 Uiso calc R 1 H
C15 -0.2121(14) 0.0842(5) 0.2031(3) 0.0425(18) Uani d . 1 C
C16 -0.3895(18) 0.0525(7) 0.2470(3) 0.063(2) Uani d . 1 C
H16 -0.5035 0.0973 0.2638 0.076 Uiso calc R 1 H
C17 -0.3986(18) -0.0417(7) 0.2655(3) 0.066(2) Uani d . 1 C
H17 -0.5140 -0.0605 0.2952 0.079 Uiso calc R 1 H
C18 -0.2336(17) -0.1094(6) 0.2394(3) 0.064(2) Uani d . 1 C
H18 -0.2418 -0.1741 0.2513 0.077 Uiso calc R 1 H
C19 -0.0597(15) -0.0826(5) 0.1966(3) 0.052(2) Uani d . 1 C
H19 0.0484 -0.1294 0.1798 0.062 Uiso calc R 1 H
C20 -0.0403(13) 0.0151(5) 0.1774(3) 0.0392(17) Uani d . 1 C

loop_
_atom_site_aniso_label
_atom_site_aniso_U_11
_atom_site_aniso_U_22
_atom_site_aniso_U_33
_atom_site_aniso_U_12
_atom_site_aniso_U_13
_atom_site_aniso_U_23
S1 0.0572(13) 0.0569(10) 0.0511(10) 0.0166(10) -0.0125(10) 0.0011(10)
O1 0.064(4) 0.075(3) 0.066(3) 0.027(3) -0.009(3) 0.009(3)
N1 0.077(5) 0.065(4) 0.041(4) -0.002(4) -0.005(3) -0.006(3)
N2 0.036(4) 0.054(3) 0.046(3) -0.003(3) 0.000(3) -0.002(3)
C1 0.049(5) 0.047(4) 0.054(5) -0.007(4) -0.007(4) 0.014(4)
C2 0.103(8) 0.092(6) 0.044(5) -0.001(6) 0.009(5) -0.004(4)
C3 0.051(6) 0.060(5) 0.067(5) -0.008(4) 0.021(5) -0.008(4)
C4 0.037(5) 0.052(4) 0.044(4) -0.004(4) -0.003(4) 0.005(3)
C5 0.034(5) 0.046(4) 0.042(4) -0.001(3) -0.002(3) 0.005(3)
C6 0.038(5) 0.045(4) 0.049(4) -0.001(3) -0.006(4) 0.006(3)
C7 0.034(4) 0.048(4) 0.035(3) -0.004(3) 0.002(4) -0.001(3)
C8 0.028(4) 0.044(3) 0.031(3) -0.005(3) -0.006(3) -0.006(3)
C9 0.041(5) 0.040(4) 0.045(4) 0.001(3) -0.007(4) -0.003(3)
C10 0.052(6) 0.056(4) 0.052(4) -0.012(4) 0.002(4) 0.006(4)
C11 0.057(6) 0.048(4) 0.068(5) 0.003(4) 0.003(5) -0.003(4)
C12 0.060(6) 0.042(4) 0.059(4) 0.014(4) 0.006(4) -0.011(4)
C13 0.041(5) 0.052(4) 0.032(4) 0.001(4) -0.003(3) -0.008(3)
C14 0.045(5) 0.052(4) 0.051(4) 0.004(4) 0.004(4) -0.010(3)
C15 0.028(5) 0.069(5) 0.030(3) -0.002(4) 0.004(3) -0.011(3)
C16 0.058(6) 0.084(6) 0.046(5) -0.014(5) -0.001(5) -0.014(4)
C17 0.055(6) 0.087(6) 0.056(5) -0.015(5) 0.009(5) 0.009(5)
C18 0.064(6) 0.073(5) 0.056(5) -0.018(5) -0.002(5) 0.019(4)
C19 0.051(6) 0.062(5) 0.043(4) 0.004(4) 0.000(4) 0.001(4)
C20 0.042(5) 0.041(4) 0.034(3) -0.011(3) -0.008(3) 0.000(3)

loop_
_atom_type_symbol
_atom_type_description
_atom_type_scat_dispersion_real
_atom_type_scat_dispersion_imag
_atom_type_scat_source
C C 0.0033 0.0016 'International Tables Vol C Tables 4.2.6.8 and 6.1.1.4'
H H 0.0000 0.0000 'International Tables Vol C Tables 4.2.6.8 and 6.1.1.4'
N N 0.0061 0.0033 'International Tables Vol C Tables 4.2.6.8 and 6.1.1.4'
O O 0.0106 0.0060 'International Tables Vol C Tables 4.2.6.8 and 6.1.1.4'
S S 0.1246 0.1234 'International Tables Vol C Tables 4.2.6.8 and 6.1.1.4'

loop_
_geom_angle_atom_site_label_1
_geom_angle_atom_site_label_2
_geom_angle_atom_site_label_3
_geom_angle
_geom_angle_publ_flag
C1 S1 C5 91.5(3) y
C1 N1 C2 105.3(7) y
C4 N2 C1 117.5(6) y
C4 N2 C3 134.1(7) y
C1 N2 C3 108.0(6) y
N1 C1 N2 117.7(7) y
N1 C1 S1 131.2(7) y
N2 C1 S1 111.1(5) y
N1 C2 C3 107.7(6) y
N1 C2 H2A 110.2 ?
C3 C2 H2A 110.2 ?
N1 C2 H2B 110.2 ?
C3 C2 H2B 110.2 ?
H2A C2 H2B 108.5 ?
N2 C3 C2 101.2(6) y
N2 C3 H3A 111.5 ?
C2 C3 H3A 111.5 ?
N2 C3 H3B 111.5 ?
C2 C3 H3B 111.5 ?
H3A C3 H3B 109.3 ?
O1 C4 N2 125.9(7) y
O1 C4 C5 124.6(6) y
N2 C4 C5 109.4(6) y
C6 C5 C4 123.5(6) y
C6 C5 S1 126.3(5) y
C4 C5 S1 110.2(5) y
C5 C6 C7 125.3(6) ?
C5 C6 H6 117.3 ?
C7 C6 H6 117.3 ?
C20 C7 C8 119.7(6) ?
C20 C7 C6 120.0(5) ?
C8 C7 C6 120.4(6) ?
C13 C8 C7 118.5(6) ?
C13 C8 C9 119.3(6) ?
C7 C8 C9 122.2(6) ?
C10 C9 C8 119.9(6) ?
C10 C9 H9 120.0 ?
C8 C9 H9 120.0 ?
C9 C10 C11 121.6(7) ?
C9 C10 H10 119.2 ?
C11 C10 H10 119.2 ?
C12 C11 C10 119.4(7) ?
C12 C11 H11 120.3 ?
C10 C11 H11 120.3 ?
C11 C12 C13 121.3(7) ?
C11 C12 H12 119.4 ?
C13 C12 H12 119.4 ?
C14 C13 C8 121.6(6) ?
C14 C13 C12 120.0(7) ?
C8 C13 C12 118.4(6) ?
C13 C14 C15 120.8(6) ?
C13 C14 H14 119.6 ?
C15 C14 H14 119.6 ?
C14 C15 C16 122.3(7) ?
C14 C15 C20 119.1(6) ?
C16 C15 C20 118.6(7) ?
C17 C16 C15 122.0(8) ?
C17 C16 H16 119.0 ?
C15 C16 H16 119.0 ?
C16 C17 C18 119.2(8) ?
C16 C17 H17 120.4 ?
C18 C17 H17 120.4 ?
C19 C18 C17 121.1(7) ?
C19 C18 H18 119.5 ?
C17 C18 H18 119.5 ?
C18 C19 C20 121.3(7) ?
C18 C19 H19 119.4 ?
C20 C19 H19 119.4 ?
C7 C20 C19 121.9(6) ?
C7 C20 C15 120.3(6) ?
C19 C20 C15 117.9(6) ?

loop_
_geom_bond_atom_site_label_1
_geom_bond_atom_site_label_2
_geom_bond_distance
_geom_bond_publ_flag
S1 C1 1.744(8) y
S1 C5 1.749(6) y
O1 C4 1.229(8) y
N1 C1 1.254(8) y
N1 C2 1.481(10) y
N2 C4 1.352(8) y
N2 C1 1.381(9) y
N2 C3 1.447(8) y
C2 C3 1.524(10) y
C2 H2A 0.9700 ?
C2 H2B 0.9700 ?
C3 H3A 0.9700 ?
C3 H3B 0.9700 ?
C4 C5 1.501(9) y
C5 C6 1.312(8) y
C6 C7 1.476(8) y
C6 H6 0.9300 ?
C7 C20 1.412(9) ?
C7 C8 1.416(8) ?
C8 C13 1.414(8) ?
C8 C9 1.423(9) ?
C9 C10 1.371(8) ?
C9 H9 0.9300 ?
C10 C11 1.405(10) ?
C10 H10 0.9300 ?
C11 C12 1.367(10) ?
C11 H11 0.9300 ?
C12 C13 1.434(9) ?
C12 H12 0.9300 ?
C13 C14 1.373(9) ?
C14 C15 1.396(9) ?
C14 H14 0.9300 ?
C15 C16 1.412(10) ?
C15 C20 1.418(9) ?
C16 C17 1.362(10) ?
C16 H16 0.9300 ?
C17 C18 1.388(11) ?
C17 H17 0.9300 ?
C18 C19 1.363(10) ?
C18 H18 0.9300 ?
C19 C20 1.415(9) ?
C19 H19 0.9300 ?

loop_
_geom_hbond_atom_site_label_D
_geom_hbond_atom_site_label_H
_geom_hbond_atom_site_label_A
_geom_hbond_site_symmetry_A
_geom_hbond_distance_DH
_geom_hbond_distance_HA
_geom_hbond_distance_DA
_geom_hbond_angle_DHA
_geom_hbond_publ_flag
C3 H3A O1 4_445 0.97 2.43 3.068(10) 123 yes
? ? ? ? ? ? ? ? ?

loop_
_geom_torsion_atom_site_label_1
_geom_torsion_atom_site_label_2
_geom_torsion_atom_site_label_3
_geom_torsion_atom_site_label_4
_geom_torsion
C2 N1 C1 N2 2.0(9)
C2 N1 C1 S1 -179.2(6)
C4 N2 C1 N1 -176.2(7)
C3 N2 C1 N1 -1.9(9)
C4 N2 C1 S1 4.8(8)
C3 N2 C1 S1 179.0(5)
C5 S1 C1 N1 -179.9(8)
C5 S1 C1 N2 -1.1(5)
C1 N1 C2 C3 -1.3(9)
C4 N2 C3 C2 173.8(8)
C1 N2 C3 C2 0.8(8)
N1 C2 C3 N2 0.2(8)
C1 N2 C4 O1 173.7(7)
C3 N2 C4 O1 1.3(14)
C1 N2 C4 C5 -6.4(8)
C3 N2 C4 C5 -178.8(7)
O1 C4 C5 C6 3.4(11)
N2 C4 C5 C6 -176.5(7)
O1 C4 C5 S1 -174.9(6)
N2 C4 C5 S1 5.2(7)
C1 S1 C5 C6 179.4(7)
C1 S1 C5 C4 -2.3(5)
C4 C5 C6 C7 179.8(6)
S1 C5 C6 C7 -2.1(10)
C5 C6 C7 C20 119.6(8)
C5 C6 C7 C8 -61.5(9)
C20 C7 C8 C13 -3.3(9)
C6 C7 C8 C13 177.8(6)
C20 C7 C8 C9 175.9(5)
C6 C7 C8 C9 -3.0(9)
C13 C8 C9 C10 -0.7(9)
C7 C8 C9 C10 -179.9(6)
C8 C9 C10 C11 -2.2(10)
C9 C10 C11 C12 3.0(11)
C10 C11 C12 C13 -0.8(11)
C7 C8 C13 C14 2.2(9)
C9 C8 C13 C14 -177.1(6)
C7 C8 C13 C12 -178.0(6)
C9 C8 C13 C12 2.8(9)
C11 C12 C13 C14 177.8(7)
C11 C12 C13 C8 -2.0(10)
C8 C13 C14 C15 -0.1(10)
C12 C13 C14 C15 -179.9(7)
C13 C14 C15 C16 178.6(6)
C13 C14 C15 C20 -0.8(10)
C14 C15 C16 C17 -178.9(8)
C20 C15 C16 C17 0.5(11)
C15 C16 C17 C18 -1.7(12)
C16 C17 C18 C19 1.4(12)
C17 C18 C19 C20 0.2(11)
C8 C7 C20 C19 -178.4(6)
C6 C7 C20 C19 0.5(9)
C8 C7 C20 C15 2.4(9)
C6 C7 C20 C15 -178.6(6)
C18 C19 C20 C7 179.4(6)
C18 C19 C20 C15 -1.4(10)
C14 C15 C20 C7 -0.4(9)
C16 C15 C20 C7 -179.8(6)
C14 C15 C20 C19 -179.5(6)
C16 C15 C20 C19 1.1(9)

loop_
_cod_related_entry_id
_cod_related_entry_database
_cod_related_entry_code
1 ChemSpider 21173631
